data_1520026
loop_
_publ_author_name
'Cowie, Bradley E.'
'Emslie, David J. H.'

_publ_section_title
;
 Bis-hydrocarbyl Platinum(II) Ambiphilic Ligand Complexes: Alkyl--Aryl
 Exchange between Platinum and Boron
;
_journal_issue 12
_journal_name_full Organometallics
_journal_page_first 2737
_journal_paper_doi 10.1021/om501269x
_journal_volume 34
_journal_year 2015
_chemical_formula_moiety 'C67 H72 B N2 P Pt S, 2.6(C H2 Cl2)'
_chemical_formula_sum 'C69.6 H77.2 B Cl5.2 N2 P Pt S'
_chemical_formula_weight 1395.3
_chemical_name_common '[PtMe(CNXyl)2(TXPB-Me)]'
_chemical_name_systematic
;
 [PtMe(CNXyl)2(TXPB-Me)]
;
_space_group_IT_number 2
_symmetry_cell_setting triclinic
_symmetry_space_group_name_Hall '-P 1'
_symmetry_space_group_name_H-M 'P -1'
_atom_sites_solution_hydrogens geom
_atom_sites_solution_primary direct
_atom_sites_solution_secondary difmap
_cell_angle_alpha 93.409(2)
_cell_angle_beta 105.034(2)
_cell_angle_gamma 95.788(2)
_cell_formula_units_Z 2
_cell_length_a 13.4975(14)
_cell_length_b 13.6666(14)
_cell_length_c 19.036(2)
_cell_measurement_reflns_used 6542
_cell_measurement_temperature 100(2)
_cell_measurement_theta_max 1
_cell_measurement_theta_min 0.5441
_cell_volume 3360.6(6)
_computing_cell_refinement 'Bruker SMART'
_computing_data_collection 'Bruker SMART'
_computing_data_reduction 'Bruker SAINT'
_computing_molecular_graphics 'Ortep-3 for Windows (Farrugia, 1997)'
_computing_publication_material 'WinGX publication routines (Farrugia, 1999)'
_computing_structure_refinement 'SHELXL-97 (Sheldrick, 2008)'
_computing_structure_solution 'SUPERFLIP (Palatinus & Chapuis, 2007)'
_diffrn_ambient_temperature 100(2)
_diffrn_measured_fraction_theta_full 0.961
_diffrn_measured_fraction_theta_max 0.961
_diffrn_measurement_device_type 'CCD area detector'
_diffrn_measurement_method 'phi and omega scans'
_diffrn_radiation_monochromator graphite
_diffrn_radiation_type MoK\a
_diffrn_radiation_wavelength 0.71073
_diffrn_reflns_av_R_equivalents 0.0663
_diffrn_reflns_av_unetI/netI 0.1241
_diffrn_reflns_limit_h_max 12
_diffrn_reflns_limit_h_min -20
_diffrn_reflns_limit_k_max 20
_diffrn_reflns_limit_k_min -20
_diffrn_reflns_limit_l_max 28
_diffrn_reflns_limit_l_min -26
_diffrn_reflns_number 49314
_diffrn_reflns_theta_full 32.44
_diffrn_reflns_theta_max 32.44
_diffrn_reflns_theta_min 1.57
_exptl_absorpt_coefficient_mu 2.382
_exptl_absorpt_correction_T_max 0.892
_exptl_absorpt_correction_T_min 0.791
_exptl_absorpt_correction_type numerical
_exptl_absorpt_process_details SADABS
_exptl_crystal_colour yellow
_exptl_crystal_density_diffrn 1.37
_exptl_crystal_density_method 'not measured'
_exptl_crystal_description rod
_exptl_crystal_F_000 1414
_exptl_crystal_size_max 0.49
_exptl_crystal_size_mid 0.07
_exptl_crystal_size_min 0.03
_refine_diff_density_max 2.667
_refine_diff_density_min -3.625
_refine_diff_density_rms 0.2
_refine_ls_extinction_method none
_refine_ls_goodness_of_fit_ref 0.988
_refine_ls_hydrogen_treatment constr
_refine_ls_matrix_type full
_refine_ls_number_parameters 740
_refine_ls_number_reflns 23292
_refine_ls_number_restraints 0
_refine_ls_restrained_S_all 0.988
_refine_ls_R_factor_all 0.1076
_refine_ls_R_factor_gt 0.0556
_refine_ls_shift/su_max 0.001
_refine_ls_shift/su_mean 0
_refine_ls_structure_factor_coef Fsqd
_refine_ls_weighting_details 'calc w=1/[\s^2^(Fo^2^)+(0.0630P)^2^+0.0000P] where P=(Fo^2^+2Fc^2^)/3'
_refine_ls_weighting_scheme calc
_refine_ls_wR_factor_gt 0.1146
_refine_ls_wR_factor_ref 0.1398
_reflns_number_gt 15191
_reflns_number_total 23292
_reflns_threshold_expression >2\s(I)
_cod_data_source_file om501269x_si_002.cif
_cod_data_source_block brad14
_cod_depositor_comments
;
The following automatic conversions were performed:

'_symmetry_cell_setting' value 'Triclinic' changed to 'triclinic'
according to
/usr/data/users/saulius/crontab/automatic-downloads/rss-feeds/ACS/lib/dictionaries/cif_core.dic
dictionary named 'cif_core.dic' version 2.4.2 from 2011-04-26.

Automatic conversion script
Id: cif_fix_values 3271 2015-04-21 07:52:19Z andrius 

 Adding full bibliography for 1520023--1520026.cif.
;
_cod_original_sg_symbol_H-M P-1
_cod_original_formula_sum 'C69.60 H77.2 B Cl5.2 N2 P Pt S'
_cod_database_code 1520026

loop_
_symmetry_equiv_pos_as_xyz
'x, y, z'
'-x, -y, -z'

loop_
_atom_site_label
_atom_site_type_symbol
_atom_site_fract_x
_atom_site_fract_y
_atom_site_fract_z
_atom_site_U_iso_or_equiv
_atom_site_adp_type
_atom_site_occupancy
_atom_site_symmetry_multiplicity
_atom_site_calc_flag
_atom_site_refinement_flags
Pt1 Pt 0.097306(14) 0.528835(12) 0.398016(11) 0.01745(5) Uani 1 1 d .
Cl1 Cl 0.22447(15) 0.72439(15) 0.00901(10) 0.0588(5) Uani 1 1 d .
S1 S 0.12467(8) 0.73181(8) 0.27958(7) 0.0185(2) Uani 1 1 d .
Cl3 Cl 0.47690(13) 0.42521(10) 0.37591(9) 0.0434(3) Uani 1 1 d .
P1 P 0.03666(9) 0.50556(8) 0.27008(7) 0.0176(2) Uani 1 1 d .
Cl4 Cl 0.55821(15) 0.29977(14) 0.28102(12) 0.0643(5) Uani 1 1 d .
Cl2 Cl 0.01255(13) 0.69274(13) 0.01800(10) 0.0532(4) Uani 1 1 d .
C21 C 0.2647(6) 1.0241(5) 0.0441(4) 0.0537(18) Uani 1 1 d .
H21A H 0.2829 1.075 0.014 0.08 Uiso 1 1 calc R
H21B H 0.2078 0.9768 0.0143 0.08 Uiso 1 1 calc R
H21C H 0.3248 0.9896 0.0636 0.08 Uiso 1 1 calc R
C50 C 0.0247(4) 0.6415(3) 0.4100(3) 0.0217(9) Uani 1 1 d .
C27 C -0.1775(4) 0.2102(4) 0.2202(3) 0.0380(14) Uani 1 1 d .
H27 H -0.2222 0.1498 0.2104 0.046 Uiso 1 1 calc R
C31 C 0.2221(4) 0.4579(3) 0.2460(3) 0.0213(9) Uani 1 1 d .
H31 H 0.2427 0.4498 0.2967 0.026 Uiso 1 1 calc R
C18 C -0.3840(5) 0.5578(6) 0.1600(4) 0.056(2) Uani 1 1 d .
H18A H -0.3503 0.5072 0.1886 0.084 Uiso 1 1 calc R
H18B H -0.4541 0.5303 0.1323 0.084 Uiso 1 1 calc R
H18C H -0.3874 0.6144 0.193 0.084 Uiso 1 1 calc R
C54 C -0.0906(5) 0.9154(4) 0.5182(3) 0.0365(14) Uani 1 1 d .
H54 H -0.0626 0.9628 0.559 0.044 Uiso 1 1 calc R
C15 C -0.1059(4) 0.9355(4) 0.1640(3) 0.0291(12) Uani 1 1 d .
H15A H -0.0789 1.0057 0.1744 0.044 Uiso 1 1 calc R
H15B H -0.1734 0.9249 0.1743 0.044 Uiso 1 1 calc R
H15C H -0.1132 0.9151 0.1125 0.044 Uiso 1 1 calc R
C48 C 0.3475(4) 0.6951(3) 0.2169(3) 0.0240(10) Uani 1 1 d .
H48A H 0.3526 0.7133 0.1688 0.036 Uiso 1 1 calc R
H48B H 0.2807 0.6557 0.2117 0.036 Uiso 1 1 calc R
H48C H 0.4035 0.6563 0.2377 0.036 Uiso 1 1 calc R
N2 N 0.2099(3) 0.3420(3) 0.4105(2) 0.0199(8) Uani 1 1 d .
N1 N -0.0219(3) 0.7025(3) 0.4247(2) 0.0243(9) Uani 1 1 d .
C16 C -0.3212(4) 0.5916(4) 0.1066(3) 0.0286(11) Uani 1 1 d .
C45 C 0.3307(4) 0.7240(4) 0.4928(3) 0.0275(11) Uani 1 1 d .
H45 H 0.3247 0.7086 0.5396 0.033 Uiso 1 1 calc R
C65 C 0.2400(4) 0.1839(3) 0.3650(3) 0.0232(10) Uani 1 1 d .
C17 C -0.3215(4) 0.5026(4) 0.0552(3) 0.0390(14) Uani 1 1 d .
H17A H -0.2873 0.4518 0.0832 0.059 Uiso 1 1 calc R
H17B H -0.2843 0.5222 0.0194 0.059 Uiso 1 1 calc R
H17C H -0.3929 0.4763 0.0298 0.059 Uiso 1 1 calc R
C6 C 0.2789(4) 0.9373(3) 0.1921(3) 0.0228(10) Uani 1 1 d .
H6 H 0.3479 0.955 0.19 0.027 Uiso 1 1 calc R
C12 C 0.1568(3) 0.8367(3) 0.2342(3) 0.0189(9) Uani 1 1 d .
C36 C 0.4673(4) 0.8633(3) 0.2781(3) 0.0227(10) Uani 1 1 d .
C55 C -0.1887(5) 0.9200(4) 0.4744(4) 0.0374(14) Uani 1 1 d .
H55 H -0.2264 0.9716 0.4849 0.045 Uiso 1 1 calc R
C44 C 0.3542(4) 0.6532(3) 0.4464(3) 0.0257(10) Uani 1 1 d .
H44 H 0.3637 0.5889 0.4612 0.031 Uiso 1 1 calc R
C51 C 0.1674(3) 0.4113(3) 0.4036(3) 0.0198(9) Uani 1 1 d .
C5 C 0.2604(3) 0.8593(3) 0.2332(3) 0.0187(9) Uani 1 1 d .
C63 C 0.3840(4) 0.1100(3) 0.4364(3) 0.0273(11) Uani 1 1 d .
H63 H 0.4243 0.0565 0.4425 0.033 Uiso 1 1 calc R
C60 C 0.2677(3) 0.2629(3) 0.4194(3) 0.0198(9) Uani 1 1 d .
C23 C 0.3204(4) 1.1459(4) 0.1544(4) 0.0412(15) Uani 1 1 d .
H23A H 0.3382 1.1977 0.1248 0.062 Uiso 1 1 calc R
H23B H 0.3807 1.1112 0.173 0.062 Uiso 1 1 calc R
H23C H 0.2995 1.1758 0.1956 0.062 Uiso 1 1 calc R
C61 C 0.3499(4) 0.2686(3) 0.4816(3) 0.0214(9) Uani 1 1 d .
C42 C 0.3484(3) 0.7690(3) 0.3521(3) 0.0202(9) Uani 1 1 d .
C30 C 0.1283(3) 0.4910(3) 0.2157(3) 0.0194(9) Uani 1 1 d .
C41 C 0.5019(4) 0.9480(4) 0.3262(3) 0.0329(12) Uani 1 1 d .
H41 H 0.4632 0.9633 0.3598 0.039 Uiso 1 1 calc R
C13 C 0.0783(3) 0.8917(3) 0.2008(3) 0.0204(9) Uani 1 1 d .
C26 C -0.1769(4) 0.2768(4) 0.2789(3) 0.0362(13) Uani 1 1 d .
H26 H -0.2216 0.2617 0.309 0.043 Uiso 1 1 calc R
C57 C -0.1783(4) 0.7771(4) 0.3985(3) 0.0272(11) Uani 1 1 d .
C33 C 0.2571(4) 0.4485(4) 0.1287(3) 0.0293(11) Uani 1 1 d .
H33 H 0.3009 0.4334 0.0988 0.035 Uiso 1 1 calc R
C56 C -0.2334(5) 0.8511(4) 0.4155(4) 0.0353(13) Uani 1 1 d .
H56 H -0.3018 0.8546 0.3868 0.042 Uiso 1 1 calc R
C7 C 0.2024(4) 0.9910(3) 0.1541(3) 0.0230(10) Uani 1 1 d .
C43 C 0.3638(3) 0.6763(3) 0.3780(3) 0.0217(9) Uani 1 1 d .
H43 H 0.3815 0.6271 0.3476 0.026 Uiso 1 1 calc R
C62 C 0.4085(4) 0.1897(3) 0.4895(3) 0.0231(10) Uani 1 1 d .
H62 H 0.4653 0.1902 0.5313 0.028 Uiso 1 1 calc R
C40 C 0.5903(4) 1.0119(4) 0.3279(3) 0.0348(13) Uani 1 1 d .
H40 H 0.6093 1.0699 0.3607 0.042 Uiso 1 1 calc R
C8 C 0.1032(3) 0.9677(3) 0.1595(3) 0.0209(9) Uani 1 1 d .
H8 H 0.0502 1.0039 0.1347 0.025 Uiso 1 1 calc R
C52 C -0.0791(4) 0.7755(3) 0.4425(3) 0.0268(11) Uani 1 1 d .
C20 C 0.2310(4) 1.0724(4) 0.1074(3) 0.0288(11) Uani 1 1 d .
C66 C 0.3749(4) 0.3555(3) 0.5378(3) 0.0266(10) Uani 1 1 d .
H66A H 0.4351 0.3457 0.5772 0.04 Uiso 1 1 calc R
H66B H 0.3156 0.3619 0.5577 0.04 Uiso 1 1 calc R
H66C H 0.3902 0.4157 0.515 0.04 Uiso 1 1 calc R
C49 C 0.1438(4) 0.5381(3) 0.5135(3) 0.0247(10) Uani 1 1 d .
H49A H 0.1871 0.486 0.5295 0.037 Uiso 1 1 calc R
H49B H 0.0826 0.53 0.5322 0.037 Uiso 1 1 calc R
H49C H 0.1832 0.6027 0.5324 0.037 Uiso 1 1 calc R
C46 C 0.3161(4) 0.8170(4) 0.4705(3) 0.0252(10) Uani 1 1 d .
H46 H 0.3009 0.8663 0.5022 0.03 Uiso 1 1 calc R
C38 C 0.6199(5) 0.9064(6) 0.2349(4) 0.059(2) Uani 1 1 d .
H38 H 0.661 0.8904 0.2032 0.071 Uiso 1 1 calc R
C64 C 0.3021(4) 0.1076(3) 0.3749(3) 0.0252(10) Uani 1 1 d .
H64 H 0.2879 0.0531 0.3389 0.03 Uiso 1 1 calc R
C10 C -0.0693(3) 0.7637(3) 0.1985(3) 0.0193(9) Uani 1 1 d .
C47 C 0.3239(3) 0.8380(3) 0.4012(3) 0.0225(10) Uani 1 1 d .
H47 H 0.3122 0.9019 0.3864 0.027 Uiso 1 1 calc R
C14 C -0.0232(4) 0.9085(3) 0.2930(3) 0.0265(11) Uani 1 1 d .
H14A H 0.0013 0.9793 0.3024 0.04 Uiso 1 1 calc R
H14B H 0.0252 0.8717 0.3257 0.04 Uiso 1 1 calc R
H14C H -0.0916 0.8964 0.3019 0.04 Uiso 1 1 calc R
C2 C -0.2105(4) 0.6293(3) 0.1506(3) 0.0229(10) Uani 1 1 d .
C35 C 0.0990(4) 0.5032(3) 0.1414(3) 0.0235(10) Uani 1 1 d .
H35 H 0.0345 0.5258 0.1204 0.028 Uiso 1 1 calc R
C11 C -0.0055(3) 0.6955(3) 0.2307(3) 0.0181(9) Uani 1 1 d .
C22 C 0.1403(5) 1.1294(4) 0.0762(4) 0.0469(17) Uani 1 1 d .
H22A H 0.1618 1.1803 0.0472 0.07 Uiso 1 1 calc R
H22B H 0.1181 1.1607 0.1163 0.07 Uiso 1 1 calc R
H22C H 0.0828 1.0839 0.0451 0.07 Uiso 1 1 calc R
C1 C -0.1692(3) 0.7287(3) 0.1573(3) 0.0212(9) Uani 1 1 d .
H1 H -0.2113 0.7744 0.1326 0.025 Uiso 1 1 calc R
C37 C 0.5310(5) 0.8440(5) 0.2328(4) 0.0439(15) Uani 1 1 d .
H37 H 0.5129 0.7865 0.1995 0.053 Uiso 1 1 calc R
C53 C -0.0317(4) 0.8420(3) 0.5035(3) 0.0288(11) Uani 1 1 d .
C4 C -0.0444(3) 0.5953(3) 0.2252(3) 0.0183(9) Uani 1 1 d .
C58 C 0.0742(5) 0.8341(4) 0.5495(4) 0.0412(14) Uani 1 1 d .
H58A H 0.0935 0.8869 0.5894 0.062 Uiso 1 1 calc R
H58B H 0.1232 0.8402 0.5196 0.062 Uiso 1 1 calc R
H58C H 0.0754 0.7699 0.5699 0.062 Uiso 1 1 calc R
C24 C -0.0469(3) 0.3881(3) 0.2488(3) 0.0215(9) Uani 1 1 d .
C25 C -0.1116(4) 0.3647(4) 0.2938(3) 0.0286(11) Uani 1 1 d .
H25 H -0.1108 0.4091 0.3343 0.034 Uiso 1 1 calc R
C110 C 0.4769(4) 0.3050(4) 0.3385(3) 0.0344(12) Uani 1 1 d .
H111 H 0.4992 0.2625 0.3786 0.041 Uiso 1 1 calc R
H110 H 0.4056 0.2786 0.3106 0.041 Uiso 1 1 calc R
C19 C -0.3742(5) 0.6702(5) 0.0633(5) 0.078(3) Uani 1 1 d .
H19A H -0.3743 0.7278 0.0966 0.117 Uiso 1 1 calc R
H19B H -0.4456 0.6437 0.0378 0.117 Uiso 1 1 calc R
H19C H -0.337 0.69 0.0275 0.117 Uiso 1 1 calc R
C32 C 0.2865(4) 0.4364(4) 0.2019(3) 0.0282(11) Uani 1 1 d .
H32 H 0.3509 0.4133 0.2226 0.034 Uiso 1 1 calc R
C59 C -0.2242(4) 0.7020(4) 0.3343(3) 0.0390(14) Uani 1 1 d .
H59A H -0.2946 0.7149 0.3101 0.058 Uiso 1 1 calc R
H59B H -0.2263 0.6356 0.3512 0.058 Uiso 1 1 calc R
H59C H -0.1818 0.7064 0.2996 0.058 Uiso 1 1 calc R
C39 C 0.6494(5) 0.9900(5) 0.2816(4) 0.0465(17) Uani 1 1 d .
H39 H 0.7098 1.0324 0.2821 0.056 Uiso 1 1 calc R
C9 C -0.0306(3) 0.8741(3) 0.2125(3) 0.0206(9) Uani 1 1 d .
C34 C 0.1634(4) 0.4826(3) 0.0982(3) 0.0264(10) Uani 1 1 d .
H34 H 0.1436 0.4918 0.0476 0.032 Uiso 1 1 calc R
B1 B 0.3567(4) 0.7949(4) 0.2708(3) 0.0206(10) Uani 1 1 d .
C100 C 0.1403(4) 0.7390(4) 0.0650(3) 0.0325(12) Uani 1 1 d .
H101 H 0.1626 0.7036 0.1093 0.039 Uiso 1 1 calc R
H100 H 0.1436 0.8099 0.0807 0.039 Uiso 1 1 calc R
C29 C -0.0483(4) 0.3212(3) 0.1900(3) 0.0267(11) Uani 1 1 d .
H29 H -0.005 0.3362 0.1589 0.032 Uiso 1 1 calc R
C28 C -0.1133(4) 0.2326(4) 0.1770(3) 0.0354(13) Uani 1 1 d .
H28 H -0.1131 0.1869 0.1374 0.042 Uiso 1 1 calc R
C3 C -0.1457(3) 0.5641(3) 0.1868(3) 0.0204(9) Uani 1 1 d .
H3 H -0.1718 0.4965 0.185 0.024 Uiso 1 1 calc R
C67 C 0.1480(4) 0.1830(4) 0.3003(3) 0.0289(11) Uani 1 1 d .
H67A H 0.1406 0.1224 0.2683 0.043 Uiso 1 1 calc R
H67B H 0.1579 0.2404 0.2733 0.043 Uiso 1 1 calc R
H67C H 0.0855 0.1857 0.3171 0.043 Uiso 1 1 calc R
C120 C 0.5621(10) 0.1345(11) 0.0510(8) 0.074(4) Uani 0.604(4) 1 d P
H120 H 0.4914 0.12 0.018 0.089 Uiso 0.604(4) 1 calc PR
H121 H 0.6106 0.1339 0.0199 0.089 Uiso 0.604(4) 1 calc PR
Cl5 Cl 0.5806(3) 0.0485(3) 0.0997(2) 0.0716(11) Uani 0.604(4) 1 d P
Cl6 Cl 0.5743(2) 0.2541(3) 0.09156(18) 0.0621(10) Uani 0.604(4) 1 d P

loop_
_atom_site_aniso_label
_atom_site_aniso_U_11
_atom_site_aniso_U_22
_atom_site_aniso_U_33
_atom_site_aniso_U_23
_atom_site_aniso_U_13
_atom_site_aniso_U_12
Pt1 0.02125(8) 0.01345(8) 0.01928(9) 0.00442(6) 0.00600(6) 0.00649(5)
Cl1 0.0703(12) 0.0764(12) 0.0383(10) 0.0102(9) 0.0243(9) 0.0202(10)
S1 0.0198(5) 0.0141(5) 0.0203(6) 0.0054(4) 0.0015(4) 0.0035(4)
Cl3 0.0574(9) 0.0306(7) 0.0362(9) 0.0019(6) 0.0031(7) 0.0029(6)
P1 0.0198(5) 0.0136(5) 0.0204(6) 0.0045(4) 0.0053(5) 0.0055(4)
Cl4 0.0668(12) 0.0648(11) 0.0798(15) 0.0157(10) 0.0469(11) 0.0183(9)
Cl2 0.0454(9) 0.0507(9) 0.0492(11) 0.0117(8) -0.0137(7) 0.0046(7)
C21 0.083(5) 0.046(4) 0.040(4) 0.021(3) 0.025(4) 0.014(4)
C50 0.027(2) 0.020(2) 0.019(2) 0.0029(18) 0.005(2) 0.0084(18)
C27 0.042(3) 0.020(2) 0.041(4) 0.013(2) -0.006(3) -0.008(2)
C31 0.028(2) 0.018(2) 0.020(2) 0.0067(18) 0.008(2) 0.0067(17)
C18 0.029(3) 0.087(5) 0.051(5) -0.016(4) 0.019(3) -0.006(3)
C54 0.055(4) 0.019(2) 0.046(4) 0.003(2) 0.034(3) 0.003(2)
C15 0.023(2) 0.021(2) 0.046(3) 0.013(2) 0.010(2) 0.0079(18)
C48 0.025(2) 0.022(2) 0.026(3) 0.0024(19) 0.006(2) 0.0078(18)
N2 0.0215(18) 0.0143(17) 0.023(2) 0.0034(15) 0.0052(16) 0.0001(14)
N1 0.035(2) 0.0196(19) 0.022(2) 0.0076(16) 0.0115(19) 0.0102(16)
C16 0.022(2) 0.025(2) 0.036(3) 0.003(2) 0.002(2) 0.0038(19)
C45 0.026(2) 0.029(3) 0.028(3) 0.008(2) 0.007(2) 0.004(2)
C65 0.026(2) 0.014(2) 0.030(3) 0.0054(19) 0.007(2) 0.0040(17)
C17 0.032(3) 0.047(3) 0.031(3) -0.005(3) -0.001(2) 0.003(2)
C6 0.025(2) 0.016(2) 0.026(3) 0.0043(18) 0.005(2) 0.0014(17)
C12 0.023(2) 0.0124(19) 0.021(2) 0.0046(17) 0.0046(19) 0.0040(16)
C36 0.023(2) 0.019(2) 0.026(3) 0.0061(19) 0.003(2) 0.0073(17)
C55 0.048(3) 0.024(3) 0.055(4) 0.012(3) 0.035(3) 0.017(2)
C44 0.026(2) 0.019(2) 0.031(3) 0.012(2) 0.003(2) 0.0046(18)
C51 0.023(2) 0.018(2) 0.018(2) 0.0042(18) 0.0049(19) 0.0016(17)
C5 0.022(2) 0.0145(19) 0.018(2) -0.0004(17) 0.0032(18) 0.0021(16)
C63 0.029(3) 0.020(2) 0.037(3) 0.008(2) 0.012(2) 0.0106(19)
C60 0.020(2) 0.0145(19) 0.028(3) 0.0054(18) 0.0101(19) 0.0068(16)
C23 0.038(3) 0.027(3) 0.057(4) 0.020(3) 0.007(3) -0.001(2)
C61 0.023(2) 0.018(2) 0.025(3) 0.0030(18) 0.007(2) 0.0044(17)
C42 0.017(2) 0.015(2) 0.025(3) 0.0063(18) -0.0003(18) 0.0015(16)
C30 0.023(2) 0.0115(19) 0.024(3) 0.0019(17) 0.0063(19) 0.0029(16)
C41 0.026(3) 0.024(2) 0.046(4) -0.001(2) 0.006(2) 0.003(2)
C13 0.024(2) 0.015(2) 0.021(2) -0.0014(17) 0.0029(19) 0.0033(16)
C26 0.030(3) 0.036(3) 0.039(4) 0.015(3) 0.003(2) -0.006(2)
C57 0.029(3) 0.029(3) 0.031(3) 0.011(2) 0.016(2) 0.013(2)
C33 0.038(3) 0.028(3) 0.030(3) 0.003(2) 0.020(2) 0.010(2)
C56 0.042(3) 0.029(3) 0.049(4) 0.020(3) 0.027(3) 0.018(2)
C7 0.026(2) 0.015(2) 0.027(3) 0.0076(18) 0.003(2) 0.0042(17)
C43 0.018(2) 0.017(2) 0.027(3) 0.0064(18) -0.0003(19) 0.0046(16)
C62 0.024(2) 0.019(2) 0.027(3) 0.0060(19) 0.005(2) 0.0067(17)
C40 0.030(3) 0.022(2) 0.045(4) 0.006(2) -0.002(3) -0.001(2)
C8 0.024(2) 0.016(2) 0.020(2) 0.0058(18) -0.0015(19) 0.0066(17)
C52 0.039(3) 0.020(2) 0.032(3) 0.011(2) 0.022(2) 0.011(2)
C20 0.035(3) 0.021(2) 0.030(3) 0.012(2) 0.007(2) 0.002(2)
C66 0.026(2) 0.023(2) 0.028(3) 0.001(2) 0.003(2) 0.0057(19)
C49 0.033(3) 0.021(2) 0.025(3) 0.011(2) 0.010(2) 0.0097(19)
C46 0.020(2) 0.034(3) 0.021(3) 0.000(2) 0.0041(19) 0.0060(19)
C38 0.052(4) 0.076(5) 0.049(4) -0.008(4) 0.029(4) -0.024(4)
C64 0.031(3) 0.017(2) 0.029(3) -0.0005(19) 0.010(2) 0.0069(18)
C10 0.023(2) 0.0133(19) 0.022(2) 0.0039(17) 0.0057(19) 0.0028(16)
C47 0.021(2) 0.018(2) 0.026(3) 0.0030(19) 0.0012(19) 0.0035(17)
C14 0.030(3) 0.021(2) 0.030(3) 0.001(2) 0.009(2) 0.0073(19)
C2 0.022(2) 0.021(2) 0.024(3) 0.0024(19) 0.0019(19) 0.0060(17)
C35 0.024(2) 0.019(2) 0.026(3) 0.0043(19) 0.004(2) 0.0021(17)
C11 0.022(2) 0.0147(19) 0.019(2) 0.0044(17) 0.0060(18) 0.0047(16)
C22 0.043(3) 0.033(3) 0.057(4) 0.033(3) -0.006(3) 0.002(3)
C1 0.022(2) 0.021(2) 0.022(3) 0.0075(18) 0.0028(19) 0.0097(17)
C37 0.043(3) 0.048(4) 0.038(4) -0.007(3) 0.017(3) -0.014(3)
C53 0.041(3) 0.016(2) 0.037(3) 0.006(2) 0.022(3) 0.007(2)
C4 0.021(2) 0.019(2) 0.017(2) 0.0072(17) 0.0043(18) 0.0079(16)
C58 0.044(3) 0.036(3) 0.046(4) 0.001(3) 0.015(3) 0.007(3)
C24 0.020(2) 0.018(2) 0.025(3) 0.0075(18) 0.0025(19) 0.0026(17)
C25 0.028(3) 0.028(3) 0.030(3) 0.007(2) 0.006(2) 0.004(2)
C110 0.034(3) 0.029(3) 0.037(3) 0.004(2) 0.006(3) -0.001(2)
C19 0.046(4) 0.039(4) 0.111(8) 0.015(4) -0.045(4) -0.001(3)
C32 0.029(2) 0.025(2) 0.035(3) 0.006(2) 0.012(2) 0.0104(19)
C59 0.037(3) 0.045(3) 0.038(4) 0.003(3) 0.014(3) 0.011(3)
C39 0.041(3) 0.047(4) 0.044(4) 0.017(3) 0.004(3) -0.018(3)
C9 0.021(2) 0.015(2) 0.025(3) 0.0047(18) 0.0039(19) 0.0066(16)
C34 0.032(3) 0.023(2) 0.024(3) 0.004(2) 0.007(2) 0.0046(19)
B1 0.021(2) 0.014(2) 0.027(3) 0.004(2) 0.004(2) 0.0061(18)
C100 0.040(3) 0.028(3) 0.025(3) -0.005(2) 0.003(2) 0.000(2)
C29 0.031(3) 0.017(2) 0.030(3) 0.004(2) 0.005(2) 0.0023(18)
C28 0.049(3) 0.016(2) 0.034(3) 0.005(2) 0.000(3) -0.003(2)
C3 0.022(2) 0.0133(19) 0.025(3) 0.0015(17) 0.0051(19) 0.0029(16)
C67 0.033(3) 0.023(2) 0.026(3) 0.001(2) -0.002(2) 0.004(2)
C120 0.045(7) 0.098(11) 0.088(11) -0.016(9) 0.045(7) -0.010(7)
Cl5 0.066(2) 0.066(2) 0.076(3) 0.0042(18) 0.0110(18) -0.0023(16)
Cl6 0.0539(18) 0.075(2) 0.056(2) 0.0184(17) 0.0095(15) 0.0097(15)

loop_
_atom_type_symbol
_atom_type_description
_atom_type_scat_dispersion_real
_atom_type_scat_dispersion_imag
_atom_type_scat_source
C C 0.0033 0.0016 'International Tables Vol C Tables 4.2.6.8 and 6.1.1.4'
H H 0 0 'International Tables Vol C Tables 4.2.6.8 and 6.1.1.4'
B B 0.0013 0.0007 'International Tables Vol C Tables 4.2.6.8 and 6.1.1.4'
Cl Cl 0.1484 0.1585 'International Tables Vol C Tables 4.2.6.8 and 6.1.1.4'
N N 0.0061 0.0033 'International Tables Vol C Tables 4.2.6.8 and 6.1.1.4'
P P 0.1023 0.0942 'International Tables Vol C Tables 4.2.6.8 and 6.1.1.4'
Pt Pt -1.7033 8.3905 'International Tables Vol C Tables 4.2.6.8 and 6.1.1.4'
S S 0.1246 0.1234 'International Tables Vol C Tables 4.2.6.8 and 6.1.1.4'

loop_
_geom_angle_atom_site_label_1
_geom_angle_atom_site_label_2
_geom_angle_atom_site_label_3
_geom_angle
C51 Pt1 C50 169.50(19)
C51 Pt1 C49 84.88(19)
C50 Pt1 C49 85.58(19)
C51 Pt1 P1 92.97(14)
C50 Pt1 P1 96.19(15)
C49 Pt1 P1 174.98(13)
C11 S1 C12 101.5(2)
C30 P1 C24 103.1(2)
C30 P1 C4 104.6(2)
C24 P1 C4 104.6(2)
C30 P1 Pt1 119.45(16)
C24 P1 Pt1 106.39(16)
C4 P1 Pt1 116.86(16)
C20 C21 H21A 109.5
C20 C21 H21B 109.5
H21A C21 H21B 109.5
C20 C21 H21C 109.5
H21A C21 H21C 109.5
H21B C21 H21C 109.5
N1 C50 Pt1 171.0(4)
C28 C27 C26 119.4(5)
C28 C27 H27 120.3
C26 C27 H27 120.3
C30 C31 C32 119.9(5)
C30 C31 H31 120
C32 C31 H31 120
C16 C18 H18A 109.5
C16 C18 H18B 109.5
H18A C18 H18B 109.5
C16 C18 H18C 109.5
H18A C18 H18C 109.5
H18B C18 H18C 109.5
C55 C54 C53 121.0(6)
C55 C54 H54 119.5
C53 C54 H54 119.5
C9 C15 H15A 109.5
C9 C15 H15B 109.5
H15A C15 H15B 109.5
C9 C15 H15C 109.5
H15A C15 H15C 109.5
H15B C15 H15C 109.5
B1 C48 H48A 109.5
B1 C48 H48B 109.5
H48A C48 H48B 109.5
B1 C48 H48C 109.5
H48A C48 H48C 109.5
H48B C48 H48C 109.5
C51 N2 C60 175.9(4)
C50 N1 C52 179.3(5)
C17 C16 C19 109.4(6)
C17 C16 C2 110.1(4)
C19 C16 C2 112.4(4)
C17 C16 C18 107.4(5)
C19 C16 C18 108.7(6)
C2 C16 C18 108.7(5)
C46 C45 C44 119.6(5)
C46 C45 H45 120.2
C44 C45 H45 120.2
C64 C65 C60 116.1(5)
C64 C65 C67 122.9(5)
C60 C65 C67 121.0(4)
C16 C17 H17A 109.5
C16 C17 H17B 109.5
H17A C17 H17B 109.5
C16 C17 H17C 109.5
H17A C17 H17C 109.5
H17B C17 H17C 109.5
C5 C6 C7 124.3(4)
C5 C6 H6 117.9
C7 C6 H6 117.9
C13 C12 C5 123.0(4)
C13 C12 S1 119.0(3)
C5 C12 S1 118.0(3)
C41 C36 C37 114.5(5)
C41 C36 B1 123.1(4)
C37 C36 B1 122.2(4)
C54 C55 C56 121.4(5)
C54 C55 H55 119.3
C56 C55 H55 119.3
C45 C44 C43 120.1(4)
C45 C44 H44 120
C43 C44 H44 120
N2 C51 Pt1 176.8(4)
C6 C5 C12 115.1(4)
C6 C5 B1 119.7(4)
C12 C5 B1 125.0(4)
C64 C63 C62 121.1(4)
C64 C63 H63 119.4
C62 C63 H63 119.4
C61 C60 N2 117.3(4)
C61 C60 C65 124.7(4)
N2 C60 C65 118.0(4)
C20 C23 H23A 109.5
C20 C23 H23B 109.5
H23A C23 H23B 109.5
C20 C23 H23C 109.5
H23A C23 H23C 109.5
H23B C23 H23C 109.5
C60 C61 C62 116.9(4)
C60 C61 C66 121.8(4)
C62 C61 C66 121.3(4)
C43 C42 C47 114.8(4)
C43 C42 B1 122.7(4)
C47 C42 B1 122.5(4)
C31 C30 C35 119.6(4)
C31 C30 P1 120.4(4)
C35 C30 P1 119.6(4)
C36 C41 C40 123.6(5)
C36 C41 H41 118.2
C40 C41 H41 118.2
C12 C13 C8 118.1(4)
C12 C13 C9 121.3(4)
C8 C13 C9 120.6(4)
C25 C26 C27 120.6(5)
C25 C26 H26 119.7
C27 C26 H26 119.7
C56 C57 C52 117.5(5)
C56 C57 C59 121.1(5)
C52 C57 C59 121.4(4)
C32 C33 C34 120.2(5)
C32 C33 H33 119.9
C34 C33 H33 119.9
C55 C56 C57 119.9(6)
C55 C56 H56 120.1
C57 C56 H56 120.1
C8 C7 C6 117.8(4)
C8 C7 C20 122.6(4)
C6 C7 C20 119.7(4)
C44 C43 C42 122.9(5)
C44 C43 H43 118.6
C42 C43 H43 118.6
C63 C62 C61 120.2(5)
C63 C62 H62 119.9
C61 C62 H62 119.9
C39 C40 C41 119.4(5)
C39 C40 H40 120.3
C41 C40 H40 120.3
C7 C8 C13 121.6(4)
C7 C8 H8 119.2
C13 C8 H8 119.2
C57 C52 C53 124.7(5)
C57 C52 N1 117.9(5)
C53 C52 N1 117.4(5)
C22 C20 C21 108.8(5)
C22 C20 C23 108.2(5)
C21 C20 C23 109.4(5)
C22 C20 C7 112.1(4)
C21 C20 C7 108.7(4)
C23 C20 C7 109.6(4)
C61 C66 H66A 109.5
C61 C66 H66B 109.5
H66A C66 H66B 109.5
C61 C66 H66C 109.5
H66A C66 H66C 109.5
H66B C66 H66C 109.5
Pt1 C49 H49A 109.5
Pt1 C49 H49B 109.5
H49A C49 H49B 109.5
Pt1 C49 H49C 109.5
H49A C49 H49C 109.5
H49B C49 H49C 109.5
C45 C46 C47 119.5(5)
C45 C46 H46 120.3
C47 C46 H46 120.3
C39 C38 C37 121.4(6)
C39 C38 H38 119.3
C37 C38 H38 119.3
C63 C64 C65 120.9(5)
C63 C64 H64 119.5
C65 C64 H64 119.5
C1 C10 C11 118.2(4)
C1 C10 C9 122.0(4)
C11 C10 C9 119.8(4)
C46 C47 C42 123.2(4)
C46 C47 H47 118.4
C42 C47 H47 118.4
C9 C14 H14A 109.5
C9 C14 H14B 109.5
H14A C14 H14B 109.5
C9 C14 H14C 109.5
H14A C14 H14C 109.5
H14B C14 H14C 109.5
C3 C2 C1 116.8(4)
C3 C2 C16 120.3(4)
C1 C2 C16 122.9(4)
C34 C35 C30 120.3(5)
C34 C35 H35 119.9
C30 C35 H35 119.9
C10 C11 C4 120.1(4)
C10 C11 S1 121.5(3)
C4 C11 S1 118.4(3)
C20 C22 H22A 109.5
C20 C22 H22B 109.5
H22A C22 H22B 109.5
C20 C22 H22C 109.5
H22A C22 H22C 109.5
H22B C22 H22C 109.5
C10 C1 C2 123.1(4)
C10 C1 H1 118.5
C2 C1 H1 118.5
C38 C37 C36 122.2(6)
C38 C37 H37 118.9
C36 C37 H37 118.9
C52 C53 C54 115.6(5)
C52 C53 C58 121.7(5)
C54 C53 C58 122.7(5)
C3 C4 C11 120.0(4)
C3 C4 P1 119.4(3)
C11 C4 P1 120.6(3)
C53 C58 H58A 109.5
C53 C58 H58B 109.5
H58A C58 H58B 109.5
C53 C58 H58C 109.5
H58A C58 H58C 109.5
H58B C58 H58C 109.5
C29 C24 C25 119.2(4)
C29 C24 P1 122.6(4)
C25 C24 P1 118.2(4)
C26 C25 C24 119.8(5)
C26 C25 H25 120.1
C24 C25 H25 120.1
Cl4 C110 Cl3 112.6(3)
Cl4 C110 H111 109.1
Cl3 C110 H111 109.1
Cl4 C110 H110 109.1
Cl3 C110 H110 109.1
H111 C110 H110 107.8
C16 C19 H19A 109.5
C16 C19 H19B 109.5
H19A C19 H19B 109.5
C16 C19 H19C 109.5
H19A C19 H19C 109.5
H19B C19 H19C 109.5
C33 C32 C31 120.1(5)
C33 C32 H32 119.9
C31 C32 H32 119.9
C57 C59 H59A 109.5
C57 C59 H59B 109.5
H59A C59 H59B 109.5
C57 C59 H59C 109.5
H59A C59 H59C 109.5
H59B C59 H59C 109.5
C38 C39 C40 118.9(5)
C38 C39 H39 120.5
C40 C39 H39 120.5
C10 C9 C15 111.6(4)
C10 C9 C13 109.3(4)
C15 C9 C13 111.5(4)
C10 C9 C14 109.0(4)
C15 C9 C14 107.1(4)
C13 C9 C14 108.2(4)
C35 C34 C33 119.9(5)
C35 C34 H34 120
C33 C34 H34 120
C48 B1 C42 111.7(4)
C48 B1 C36 110.0(4)
C42 B1 C36 109.4(4)
C48 B1 C5 108.0(4)
C42 B1 C5 109.3(4)
C36 B1 C5 108.4(4)
Cl2 C100 Cl1 110.9(3)
Cl2 C100 H101 109.5
Cl1 C100 H101 109.5
Cl2 C100 H100 109.5
Cl1 C100 H100 109.5
H101 C100 H100 108.1
C28 C29 C24 119.9(5)
C28 C29 H29 120.1
C24 C29 H29 120.1
C27 C28 C29 121.0(5)
C27 C28 H28 119.5
C29 C28 H28 119.5
C4 C3 C2 121.7(4)
C4 C3 H3 119.2
C2 C3 H3 119.2
C65 C67 H67A 109.5
C65 C67 H67B 109.5
H67A C67 H67B 109.5
C65 C67 H67C 109.5
H67A C67 H67C 109.5
H67B C67 H67C 109.5
Cl5 C120 Cl6 119.3(9)
Cl5 C120 H120 107.5
Cl6 C120 H120 107.5
Cl5 C120 H121 107.5
Cl6 C120 H121 107.5
H120 C120 H121 107

loop_
_geom_bond_atom_site_label_1
_geom_bond_atom_site_label_2
_geom_bond_distance
Pt1 C51 1.940(4)
Pt1 C50 1.940(4)
Pt1 C49 2.117(5)
Pt1 P1 2.3503(13)
Cl1 C100 1.766(6)
S1 C11 1.766(5)
S1 C12 1.790(4)
Cl3 C110 1.751(6)
P1 C30 1.824(5)
P1 C24 1.826(5)
P1 C4 1.829(4)
Cl4 C110 1.742(6)
Cl2 C100 1.757(6)
C21 C20 1.531(8)
C21 H21A 0.98
C21 H21B 0.98
C21 H21C 0.98
C50 N1 1.156(6)
C27 C28 1.368(8)
C27 C26 1.396(9)
C27 H27 0.95
C31 C30 1.381(6)
C31 C32 1.396(6)
C31 H31 0.95
C18 C16 1.545(8)
C18 H18A 0.98
C18 H18B 0.98
C18 H18C 0.98
C54 C55 1.379(9)
C54 C53 1.401(7)
C54 H54 0.95
C15 C9 1.538(7)
C15 H15A 0.98
C15 H15B 0.98
C15 H15C 0.98
C48 B1 1.631(7)
C48 H48A 0.98
C48 H48B 0.98
C48 H48C 0.98
N2 C51 1.151(6)
N2 C60 1.389(5)
N1 C52 1.400(6)
C16 C17 1.514(8)
C16 C19 1.517(8)
C16 C2 1.531(7)
C45 C46 1.380(7)
C45 C44 1.387(7)
C45 H45 0.95
C65 C64 1.395(6)
C65 C60 1.401(7)
C65 C67 1.504(7)
C17 H17A 0.98
C17 H17B 0.98
C17 H17C 0.98
C6 C5 1.399(6)
C6 C7 1.400(6)
C6 H6 0.95
C12 C13 1.400(6)
C12 C5 1.407(6)
C36 C41 1.394(7)
C36 C37 1.398(7)
C36 B1 1.648(7)
C55 C56 1.385(9)
C55 H55 0.95
C44 C43 1.391(7)
C44 H44 0.95
C5 B1 1.673(7)
C63 C64 1.382(7)
C63 C62 1.393(7)
C63 H63 0.95
C60 C61 1.389(7)
C23 C20 1.535(8)
C23 H23A 0.98
C23 H23B 0.98
C23 H23C 0.98
C61 C62 1.394(6)
C61 C66 1.499(7)
C42 C43 1.402(6)
C42 C47 1.411(7)
C42 B1 1.638(7)
C30 C35 1.391(7)
C41 C40 1.398(7)
C41 H41 0.95
C13 C8 1.405(6)
C13 C9 1.541(6)
C26 C25 1.384(7)
C26 H26 0.95
C57 C56 1.385(7)
C57 C52 1.386(7)
C57 C59 1.504(8)
C33 C32 1.371(8)
C33 C34 1.387(7)
C33 H33 0.95
C56 H56 0.95
C7 C8 1.376(6)
C7 C20 1.544(6)
C43 H43 0.95
C62 H62 0.95
C40 C39 1.372(9)
C40 H40 0.95
C8 H8 0.95
C52 C53 1.397(8)
C20 C22 1.526(8)
C66 H66A 0.98
C66 H66B 0.98
C66 H66C 0.98
C49 H49A 0.98
C49 H49B 0.98
C49 H49C 0.98
C46 C47 1.395(7)
C46 H46 0.95
C38 C39 1.362(10)
C38 C37 1.390(8)
C38 H38 0.95
C64 H64 0.95
C10 C1 1.392(6)
C10 C11 1.394(6)
C10 C9 1.529(6)
C47 H47 0.95
C14 C9 1.552(7)
C14 H14A 0.98
C14 H14B 0.98
C14 H14C 0.98
C2 C3 1.397(6)
C2 C1 1.401(6)
C35 C34 1.380(7)
C35 H35 0.95
C11 C4 1.403(6)
C22 H22A 0.98
C22 H22B 0.98
C22 H22C 0.98
C1 H1 0.95
C37 H37 0.95
C53 C58 1.488(8)
C4 C3 1.382(6)
C58 H58A 0.98
C58 H58B 0.98
C58 H58C 0.98
C24 C29 1.399(7)
C24 C25 1.400(7)
C25 H25 0.95
C110 H111 0.99
C110 H110 0.99
C19 H19A 0.98
C19 H19B 0.98
C19 H19C 0.98
C32 H32 0.95
C59 H59A 0.98
C59 H59B 0.98
C59 H59C 0.98
C39 H39 0.95
C34 H34 0.95
C100 H101 0.99
C100 H100 0.99
C29 C28 1.390(7)
C29 H29 0.95
C28 H28 0.95
C3 H3 0.95
C67 H67A 0.98
C67 H67B 0.98
C67 H67C 0.98
C120 Cl5 1.540(16)
C120 Cl6 1.739(14)
C120 H120 0.99
C120 H121 0.99

loop_
_geom_torsion_atom_site_label_1
_geom_torsion_atom_site_label_2
_geom_torsion_atom_site_label_3
_geom_torsion_atom_site_label_4
_geom_torsion
C51 Pt1 P1 C30 -54.0(2)
C50 Pt1 P1 C30 131.2(2)
C51 Pt1 P1 C24 62.0(2)
C50 Pt1 P1 C24 -112.8(2)
C51 Pt1 P1 C4 178.4(2)
C50 Pt1 P1 C4 3.5(2)
C11 S1 C12 C13 27.8(4)
C11 S1 C12 C5 -151.5(4)
C53 C54 C55 C56 1.6(8)
C46 C45 C44 C43 0.5(7)
C7 C6 C5 C12 0.0(7)
C7 C6 C5 B1 175.1(5)
C13 C12 C5 C6 -4.0(7)
S1 C12 C5 C6 175.3(3)
C13 C12 C5 B1 -178.8(4)
S1 C12 C5 B1 0.5(6)
C64 C65 C60 C61 -1.3(7)
C67 C65 C60 C61 178.5(4)
C64 C65 C60 N2 177.9(4)
C67 C65 C60 N2 -2.2(6)
N2 C60 C61 C62 -178.9(4)
C65 C60 C61 C62 0.3(7)
N2 C60 C61 C66 1.0(6)
C65 C60 C61 C66 -179.8(4)
C32 C31 C30 C35 -0.4(7)
C32 C31 C30 P1 172.8(3)
C24 P1 C30 C31 -94.0(4)
C4 P1 C30 C31 156.8(4)
Pt1 P1 C30 C31 23.7(4)
C24 P1 C30 C35 79.2(4)
C4 P1 C30 C35 -30.0(4)
Pt1 P1 C30 C35 -163.1(3)
C37 C36 C41 C40 2.6(8)
B1 C36 C41 C40 -173.5(5)
C5 C12 C13 C8 5.4(7)
S1 C12 C13 C8 -173.9(3)
C5 C12 C13 C9 -171.0(4)
S1 C12 C13 C9 9.7(6)
C28 C27 C26 C25 -0.3(9)
C54 C55 C56 C57 -1.7(8)
C52 C57 C56 C55 0.2(7)
C59 C57 C56 C55 -179.2(5)
C5 C6 C7 C8 2.4(8)
C5 C6 C7 C20 -177.0(5)
C45 C44 C43 C42 -1.4(7)
C47 C42 C43 C44 0.9(6)
B1 C42 C43 C44 -178.3(4)
C64 C63 C62 C61 0.4(7)
C60 C61 C62 C63 0.2(7)
C66 C61 C62 C63 -179.7(4)
C36 C41 C40 C39 -2.0(9)
C6 C7 C8 C13 -0.9(7)
C20 C7 C8 C13 178.4(5)
C12 C13 C8 C7 -2.8(7)
C9 C13 C8 C7 173.7(5)
C56 C57 C52 C53 1.4(7)
C59 C57 C52 C53 -179.2(5)
C56 C57 C52 N1 -178.4(4)
C59 C57 C52 N1 1.0(7)
C8 C7 C20 C22 6.3(7)
C6 C7 C20 C22 -174.4(5)
C8 C7 C20 C21 -114.0(6)
C6 C7 C20 C21 65.3(7)
C8 C7 C20 C23 126.5(5)
C6 C7 C20 C23 -54.2(6)
C44 C45 C46 C47 0.9(7)
C62 C63 C64 C65 -1.5(7)
C60 C65 C64 C63 1.9(7)
C67 C65 C64 C63 -178.0(5)
C45 C46 C47 C42 -1.4(7)
C43 C42 C47 C46 0.5(7)
B1 C42 C47 C46 179.7(4)
C17 C16 C2 C3 -50.0(7)
C19 C16 C2 C3 -172.3(6)
C18 C16 C2 C3 67.4(6)
C17 C16 C2 C1 130.5(5)
C19 C16 C2 C1 8.2(8)
C18 C16 C2 C1 -112.1(6)
C31 C30 C35 C34 -0.1(7)
P1 C30 C35 C34 -173.3(3)
C1 C10 C11 C4 -4.2(7)
C9 C10 C11 C4 172.5(4)
C1 C10 C11 S1 176.4(3)
C9 C10 C11 S1 -6.9(6)
C12 S1 C11 C10 -29.6(4)
C12 S1 C11 C4 151.0(4)
C11 C10 C1 C2 4.2(7)
C9 C10 C1 C2 -172.4(4)
C3 C2 C1 C10 -0.9(7)
C16 C2 C1 C10 178.6(5)
C39 C38 C37 C36 0.0(12)
C41 C36 C37 C38 -1.6(9)
B1 C36 C37 C38 174.6(6)
C57 C52 C53 C54 -1.4(7)
N1 C52 C53 C54 178.3(4)
C57 C52 C53 C58 178.2(5)
N1 C52 C53 C58 -2.0(7)
C55 C54 C53 C52 0.0(7)
C55 C54 C53 C58 -179.7(5)
C10 C11 C4 C3 1.1(7)
S1 C11 C4 C3 -179.4(4)
C10 C11 C4 P1 -177.6(4)
S1 C11 C4 P1 1.9(5)
C30 P1 C4 C3 108.6(4)
C24 P1 C4 C3 0.5(4)
Pt1 P1 C4 C3 -116.9(4)
C30 P1 C4 C11 -72.7(4)
C24 P1 C4 C11 179.2(4)
Pt1 P1 C4 C11 61.8(4)
C30 P1 C24 C29 -14.2(5)
C4 P1 C24 C29 95.0(4)
Pt1 P1 C24 C29 -140.7(4)
C30 P1 C24 C25 165.6(4)
C4 P1 C24 C25 -85.2(4)
Pt1 P1 C24 C25 39.1(4)
C27 C26 C25 C24 1.1(8)
C29 C24 C25 C26 -0.8(7)
P1 C24 C25 C26 179.3(4)
C34 C33 C32 C31 0.3(8)
C30 C31 C32 C33 0.3(7)
C37 C38 C39 C40 0.8(11)
C41 C40 C39 C38 0.2(9)
C1 C10 C9 C15 -11.4(6)
C11 C10 C9 C15 172.1(4)
C1 C10 C9 C13 -135.2(5)
C11 C10 C9 C13 48.3(6)
C1 C10 C9 C14 106.7(5)
C11 C10 C9 C14 -69.8(5)
C12 C13 C9 C10 -50.2(6)
C8 C13 C9 C10 133.5(4)
C12 C13 C9 C15 -174.0(4)
C8 C13 C9 C15 9.6(6)
C12 C13 C9 C14 68.4(5)
C8 C13 C9 C14 -107.9(5)
C30 C35 C34 C33 0.7(7)
C32 C33 C34 C35 -0.8(8)
C43 C42 B1 C48 18.2(6)
C47 C42 B1 C48 -160.9(4)
C43 C42 B1 C36 -103.8(5)
C47 C42 B1 C36 77.1(5)
C43 C42 B1 C5 137.7(4)
C47 C42 B1 C5 -41.5(6)
C41 C36 B1 C48 -173.2(5)
C37 C36 B1 C48 11.0(7)
C41 C36 B1 C42 -50.2(6)
C37 C36 B1 C42 134.0(5)
C41 C36 B1 C5 68.9(6)
C37 C36 B1 C5 -106.9(6)
C6 C5 B1 C48 -97.4(5)
C12 C5 B1 C48 77.1(6)
C6 C5 B1 C42 140.9(4)
C12 C5 B1 C42 -44.6(6)
C6 C5 B1 C36 21.7(6)
C12 C5 B1 C36 -163.7(4)
C25 C24 C29 C28 -0.2(7)
P1 C24 C29 C28 179.6(4)
C26 C27 C28 C29 -0.8(9)
C24 C29 C28 C27 1.1(8)
C11 C4 C3 C2 2.2(7)
P1 C4 C3 C2 -179.0(4)
C1 C2 C3 C4 -2.3(7)
C16 C2 C3 C4 178.1(5)
